data_7154160
loop_
_publ_author_name
'Chen, Min'
'Huang, Zhi-Tang'
'Zheng, Qi-Yu'

_publ_section_title
;
 Visible light-mediated dehydrogenative \b-arylsulfonylation of tertiary
 aliphatic amines with arylsulfonyl chlorides.
;
_journal_issue 46
_journal_name_full 'Organic &amp; biomolecular chemistry'
_journal_page_first 9337
_journal_paper_doi 10.1039/c4ob01713g
_journal_volume 12
_journal_year 2014
_chemical_formula_moiety 'C13 H19 N O2 S'
_chemical_formula_sum 'C13 H19 N O2 S'
_chemical_formula_weight 253.35
_chemical_name_systematic
; 
 ? 
;
_space_group_IT_number 14
_symmetry_cell_setting monoclinic
_symmetry_space_group_name_Hall '-P 2ybc'
_symmetry_space_group_name_H-M 'P 1 21/c 1'
_atom_sites_solution_hydrogens geom
_atom_sites_solution_primary direct
_atom_sites_solution_secondary difmap
_audit_creation_method SHELXL-97
_cell_angle_alpha 90.00
_cell_angle_beta 108.438(4)
_cell_angle_gamma 90.00
_cell_formula_units_Z 8
_cell_length_a 22.425(5)
_cell_length_b 8.478(3)
_cell_length_c 14.695(7)
_cell_measurement_reflns_used 8077
_cell_measurement_temperature 100(2)
_cell_measurement_theta_max 27.48
_cell_measurement_theta_min 1.47
_cell_volume 2650.4(17)
_computing_cell_refinement 'CrystalClear (Rigaku Inc., 2007)'
_computing_data_collection 'CrystalClear (Rigaku Inc., 2007)'
_computing_data_reduction 'CrystalClear (Rigaku Inc., 2007)'
_computing_molecular_graphics 'Olex2 Ver 1.1'
_computing_publication_material 'SHELX97 (Sheldrick, 2008)'
_computing_structure_refinement 'Olex2 Ver 1.1'
_computing_structure_solution 'SHELXS-97 (Sheldrick, 2008)'
_diffrn_ambient_temperature 100(2)
_diffrn_measured_fraction_theta_full 0.991
_diffrn_measured_fraction_theta_max 0.991
_diffrn_measurement_device_type 'MM007-HF CCD(Saturn 724+)'
_diffrn_measurement_method '\w scans at fixed \c = 45\%'
_diffrn_radiation_monochromator Confocal
_diffrn_radiation_source 'rotating anode'
_diffrn_radiation_type MoK\a
_diffrn_radiation_wavelength 0.71073
_diffrn_reflns_av_R_equivalents 0.0643
_diffrn_reflns_av_sigmaI/netI 0.0647
_diffrn_reflns_limit_h_max 23
_diffrn_reflns_limit_h_min -29
_diffrn_reflns_limit_k_max 10
_diffrn_reflns_limit_k_min -10
_diffrn_reflns_limit_l_max 19
_diffrn_reflns_limit_l_min -16
_diffrn_reflns_number 18441
_diffrn_reflns_theta_full 27.50
_diffrn_reflns_theta_max 27.50
_diffrn_reflns_theta_min 1.91
_exptl_absorpt_coefficient_mu 0.235
_exptl_absorpt_correction_T_max 1.0000
_exptl_absorpt_correction_T_min 0.6895
_exptl_absorpt_correction_type multi-scan
_exptl_absorpt_process_details 'CrystalClear (Rigaku Inc., 2007)'
_exptl_crystal_colour colorless
_exptl_crystal_density_diffrn 1.270
_exptl_crystal_density_method 'not measured'
_exptl_crystal_description plate
_exptl_crystal_F_000 1088
_exptl_crystal_size_max 0.43
_exptl_crystal_size_mid 0.23
_exptl_crystal_size_min 0.06
_refine_diff_density_max 0.387
_refine_diff_density_min -0.465
_refine_diff_density_rms 0.070
_refine_ls_extinction_method none
_refine_ls_goodness_of_fit_ref 1.160
_refine_ls_hydrogen_treatment constr
_refine_ls_matrix_type full
_refine_ls_number_parameters 313
_refine_ls_number_reflns 6022
_refine_ls_number_restraints 0
_refine_ls_restrained_S_all 1.160
_refine_ls_R_factor_all 0.0952
_refine_ls_R_factor_gt 0.0809
_refine_ls_shift/su_max 0.001
_refine_ls_shift/su_mean 0.000
_refine_ls_structure_factor_coef Fsqd
_refine_ls_weighting_details 'calc w=1/[\s^2^(Fo^2^)+(0.0382P)^2^+3.8031P] where P=(Fo^2^+2Fc^2^)/3'
_refine_ls_weighting_scheme calc
_refine_ls_wR_factor_gt 0.1577
_refine_ls_wR_factor_ref 0.1662
_reflns_number_gt 5196
_reflns_number_total 6022
_reflns_threshold_expression >2sigma(I)
_cod_data_source_file c4ob01713g2.cif
_cod_data_source_block cm_obc_1b
_cod_depositor_comments 'Adding full bibliography for 7154159--7154160.cif.'
_cod_original_cell_volume 2650.4(16)
_cod_original_sg_symbol_H-M P2(1)/c
_cod_database_code 7154160

loop_
_symmetry_equiv_pos_as_xyz
'x, y, z'
'-x, y+1/2, -z+1/2'
'-x, -y, -z'
'x, -y-1/2, z-1/2'

loop_
_atom_site_label
_atom_site_type_symbol
_atom_site_fract_x
_atom_site_fract_y
_atom_site_fract_z
_atom_site_U_iso_or_equiv
_atom_site_adp_type
_atom_site_occupancy
_atom_site_symmetry_multiplicity
_atom_site_calc_flag
_atom_site_refinement_flags
S1 S 0.61777(4) -0.13621(9) 0.61181(5) 0.02447(19) Uani 1 1 d .
S1A S 0.10348(4) 0.65623(9) 0.48932(5) 0.02379(19) Uani 1 1 d .
O1 O 0.57406(11) -0.1032(3) 0.51827(15) 0.0330(5) Uani 1 1 d .
O1A O 0.05733(11) 0.6355(3) 0.53865(15) 0.0279(5) Uani 1 1 d .
O2 O 0.66102(11) -0.2657(3) 0.62253(17) 0.0356(6) Uani 1 1 d .
O2A O 0.14328(11) 0.7943(3) 0.51121(16) 0.0308(5) Uani 1 1 d .
N7 N 0.47585(12) -0.1603(3) 0.71564(19) 0.0280(6) Uani 1 1 d .
N7A N -0.02836(12) 0.5921(3) 0.24050(18) 0.0260(6) Uani 1 1 d .
C1 C 0.66426(14) 0.0349(4) 0.6472(2) 0.0239(6) Uani 1 1 d .
C1A C 0.15396(14) 0.4908(3) 0.5174(2) 0.0224(6) Uani 1 1 d .
C2 C 0.64165(15) 0.1802(4) 0.6067(2) 0.0242(6) Uani 1 1 d .
H2 H 0.6011 0.1879 0.5604 0.029 Uiso 1 1 calc R
C2A C 0.13028(14) 0.3466(4) 0.5358(2) 0.0227(6) Uani 1 1 d .
H2A H 0.0886 0.3393 0.5383 0.027 Uiso 1 1 calc R
C3 C 0.67881(14) 0.3143(4) 0.6343(2) 0.0248(6) Uani 1 1 d .
H3 H 0.6635 0.4131 0.6060 0.030 Uiso 1 1 calc R
C3A C 0.16830(15) 0.2137(4) 0.5504(2) 0.0255(7) Uani 1 1 d .
H3A H 0.1523 0.1152 0.5632 0.031 Uiso 1 1 calc R
C4 C 0.73792(14) 0.3057(4) 0.7027(2) 0.0247(6) Uani 1 1 d .
C4A C 0.22951(16) 0.2222(4) 0.5466(2) 0.0298(7) Uani 1 1 d .
C5 C 0.75921(14) 0.1599(4) 0.7433(2) 0.0273(7) Uani 1 1 d .
H5 H 0.7995 0.1524 0.7901 0.033 Uiso 1 1 calc R
C5A C 0.25240(15) 0.3686(4) 0.5291(2) 0.0303(7) Uani 1 1 d .
H5A H 0.2942 0.3766 0.5271 0.036 Uiso 1 1 calc R
C6 C 0.72280(14) 0.0254(4) 0.7167(2) 0.0255(7) Uani 1 1 d .
H6 H 0.7378 -0.0730 0.7460 0.031 Uiso 1 1 calc R
C6A C 0.21503(15) 0.5019(4) 0.5145(2) 0.0271(7) Uani 1 1 d .
H6A H 0.2311 0.6007 0.5026 0.032 Uiso 1 1 calc R
C7 C 0.77880(16) 0.4501(4) 0.7309(2) 0.0335(8) Uani 1 1 d .
H7A H 0.8051 0.4602 0.6892 0.050 Uiso 1 1 calc R
H7B H 0.8057 0.4402 0.7978 0.050 Uiso 1 1 calc R
H7C H 0.7522 0.5439 0.7242 0.050 Uiso 1 1 calc R
C7A C 0.26956(18) 0.0771(4) 0.5604(3) 0.0406(9) Uani 1 1 d .
H7AA H 0.2916 0.0619 0.6289 0.061 Uiso 1 1 calc R
H7AB H 0.3003 0.0893 0.5261 0.061 Uiso 1 1 calc R
H7AC H 0.2429 -0.0147 0.5352 0.061 Uiso 1 1 calc R
C8 C 0.57760(16) -0.1619(4) 0.6924(2) 0.0282(7) Uani 1 1 d .
H8 H 0.5992 -0.1940 0.7563 0.034 Uiso 1 1 calc R
C8A C 0.06710(15) 0.6492(3) 0.3685(2) 0.0238(6) Uani 1 1 d .
H8A H 0.0891 0.6813 0.3259 0.029 Uiso 1 1 calc R
C9 C 0.51509(15) -0.1362(4) 0.6643(2) 0.0272(7) Uani 1 1 d .
H9 H 0.4967 -0.0967 0.6011 0.033 Uiso 1 1 calc R
C9A C 0.00671(14) 0.5976(4) 0.3327(2) 0.0245(6) Uani 1 1 d .
H9A H -0.0125 0.5619 0.3780 0.029 Uiso 1 1 calc R
C10 C 0.49689(16) -0.2165(4) 0.8148(2) 0.0305(7) Uani 1 1 d .
H10C H 0.5361 -0.2781 0.8261 0.037 Uiso 1 1 calc R
H10D H 0.4646 -0.2876 0.8250 0.037 Uiso 1 1 calc R
C10A C -0.00332(15) 0.6444(4) 0.1647(2) 0.0264(7) Uani 1 1 d .
H10A H 0.0233 0.7388 0.1871 0.032 Uiso 1 1 calc R
H10B H -0.0387 0.6751 0.1076 0.032 Uiso 1 1 calc R
C11 C 0.5086(2) -0.0832(5) 0.8857(3) 0.0501(11) Uani 1 1 d .
H11D H 0.5407 -0.0127 0.8760 0.075 Uiso 1 1 calc R
H11E H 0.5232 -0.1257 0.9510 0.075 Uiso 1 1 calc R
H11F H 0.4695 -0.0242 0.8762 0.075 Uiso 1 1 calc R
C11A C 0.03539(16) 0.5172(4) 0.1364(2) 0.0303(7) Uani 1 1 d .
H11A H 0.0530 0.5594 0.0883 0.045 Uiso 1 1 calc R
H11B H 0.0085 0.4266 0.1096 0.045 Uiso 1 1 calc R
H11C H 0.0697 0.4838 0.1931 0.045 Uiso 1 1 calc R
C12 C 0.40874(15) -0.1233(4) 0.6735(2) 0.0303(7) Uani 1 1 d .
H12C H 0.4030 -0.0535 0.6173 0.036 Uiso 1 1 calc R
H12D H 0.3945 -0.0648 0.7212 0.036 Uiso 1 1 calc R
C12A C -0.09492(15) 0.5499(4) 0.2126(2) 0.0272(7) Uani 1 1 d .
H12A H -0.1019 0.4782 0.2614 0.033 Uiso 1 1 calc R
H12B H -0.1066 0.4926 0.1507 0.033 Uiso 1 1 calc R
C13 C 0.36813(17) -0.2684(4) 0.6422(2) 0.0349(8) Uani 1 1 d .
H13D H 0.3775 -0.3180 0.5880 0.052 Uiso 1 1 calc R
H13E H 0.3237 -0.2380 0.6226 0.052 Uiso 1 1 calc R
H13F H 0.3769 -0.3432 0.6957 0.052 Uiso 1 1 calc R
C13A C -0.13682(15) 0.6930(4) 0.2025(2) 0.0287(7) Uani 1 1 d .
H13A H -0.1271 0.7692 0.1590 0.043 Uiso 1 1 calc R
H13B H -0.1295 0.7417 0.2656 0.043 Uiso 1 1 calc R
H13C H -0.1809 0.6607 0.1764 0.043 Uiso 1 1 calc R

loop_
_atom_site_aniso_label
_atom_site_aniso_U_11
_atom_site_aniso_U_22
_atom_site_aniso_U_33
_atom_site_aniso_U_23
_atom_site_aniso_U_13
_atom_site_aniso_U_12
S1 0.0294(4) 0.0216(4) 0.0268(4) -0.0014(3) 0.0152(3) 0.0000(3)
S1A 0.0303(4) 0.0202(4) 0.0235(4) -0.0016(3) 0.0123(3) 0.0000(3)
O1 0.0388(13) 0.0355(13) 0.0239(11) -0.0009(10) 0.0089(10) -0.0066(11)
O1A 0.0364(13) 0.0248(12) 0.0288(11) -0.0005(9) 0.0190(10) 0.0021(9)
O2 0.0395(14) 0.0250(12) 0.0465(14) -0.0021(11) 0.0195(11) 0.0065(10)
O2A 0.0402(13) 0.0218(12) 0.0330(12) -0.0035(9) 0.0154(10) -0.0046(10)
N7 0.0271(14) 0.0281(15) 0.0324(14) 0.0084(11) 0.0145(11) 0.0008(11)
N7A 0.0274(14) 0.0278(14) 0.0251(13) 0.0060(11) 0.0114(10) 0.0021(11)
C1 0.0284(16) 0.0242(16) 0.0225(14) 0.0009(12) 0.0132(12) 0.0008(13)
C1A 0.0284(16) 0.0210(15) 0.0190(14) -0.0048(11) 0.0090(11) -0.0007(12)
C2 0.0291(16) 0.0251(16) 0.0196(14) 0.0005(12) 0.0094(11) 0.0028(13)
C2A 0.0239(15) 0.0266(16) 0.0202(14) 0.0001(12) 0.0106(11) 0.0002(12)
C3 0.0296(16) 0.0235(16) 0.0234(15) 0.0002(12) 0.0115(12) -0.0012(13)
C3A 0.0293(16) 0.0268(17) 0.0231(14) 0.0053(12) 0.0122(12) -0.0003(13)
C4 0.0272(16) 0.0298(17) 0.0197(14) -0.0037(12) 0.0113(12) -0.0032(13)
C4A 0.0351(18) 0.0330(19) 0.0220(15) 0.0034(13) 0.0099(13) 0.0070(14)
C5 0.0225(15) 0.0357(19) 0.0242(15) 0.0016(13) 0.0082(12) 0.0030(13)
C5A 0.0254(16) 0.0389(19) 0.0278(16) -0.0001(14) 0.0103(12) 0.0009(14)
C6 0.0292(16) 0.0256(16) 0.0234(15) 0.0039(12) 0.0110(12) 0.0041(13)
C6A 0.0279(16) 0.0302(17) 0.0253(15) -0.0024(13) 0.0115(12) -0.0028(13)
C7 0.0370(19) 0.037(2) 0.0274(16) -0.0069(15) 0.0120(14) -0.0118(16)
C7A 0.040(2) 0.040(2) 0.046(2) 0.0094(17) 0.0210(17) 0.0166(17)
C8 0.0352(17) 0.0235(17) 0.0287(16) 0.0037(13) 0.0139(13) -0.0013(13)
C8A 0.0325(16) 0.0185(15) 0.0246(15) 0.0054(12) 0.0149(12) 0.0029(12)
C9 0.0312(17) 0.0221(16) 0.0312(16) 0.0003(13) 0.0142(13) -0.0012(13)
C9A 0.0289(16) 0.0199(15) 0.0272(15) 0.0023(12) 0.0125(12) 0.0054(12)
C10 0.0304(17) 0.0284(18) 0.0346(17) 0.0066(14) 0.0129(14) 0.0043(14)
C10A 0.0303(16) 0.0275(17) 0.0229(15) 0.0080(12) 0.0105(12) -0.0008(13)
C11 0.071(3) 0.036(2) 0.035(2) 0.0041(17) 0.0046(19) 0.000(2)
C11A 0.0396(19) 0.0245(17) 0.0318(17) 0.0007(13) 0.0185(14) 0.0003(14)
C12 0.0287(17) 0.0316(18) 0.0338(17) 0.0083(14) 0.0147(13) 0.0031(14)
C12A 0.0293(16) 0.0259(17) 0.0277(15) 0.0018(13) 0.0108(12) 0.0027(13)
C13 0.0391(19) 0.036(2) 0.0312(17) 0.0042(15) 0.0134(14) 0.0013(16)
C13A 0.0298(17) 0.0298(18) 0.0276(16) -0.0017(13) 0.0106(13) 0.0012(14)

loop_
_atom_type_symbol
_atom_type_description
_atom_type_scat_dispersion_real
_atom_type_scat_dispersion_imag
_atom_type_scat_source
C C 0.0033 0.0016 'International Tables Vol C Tables 4.2.6.8 and 6.1.1.4'
H H 0.0000 0.0000 'International Tables Vol C Tables 4.2.6.8 and 6.1.1.4'
N N 0.0061 0.0033 'International Tables Vol C Tables 4.2.6.8 and 6.1.1.4'
O O 0.0106 0.0060 'International Tables Vol C Tables 4.2.6.8 and 6.1.1.4'
S S 0.1246 0.1234 'International Tables Vol C Tables 4.2.6.8 and 6.1.1.4'

loop_
_geom_angle_atom_site_label_1
_geom_angle_atom_site_label_2
_geom_angle_atom_site_label_3
_geom_angle
O2 S1 O1 118.94(15)
O2 S1 C8 108.09(15)
O1 S1 C8 109.65(16)
O2 S1 C1 106.25(15)
O1 S1 C1 106.33(14)
C8 S1 C1 106.94(15)
O2A S1A O1A 118.36(13)
O2A S1A C8A 108.58(14)
O1A S1A C8A 109.55(15)
O2A S1A C1A 106.61(14)
O1A S1A C1A 107.03(14)
C8A S1A C1A 106.00(14)
C9 N7 C10 123.2(3)
C9 N7 C12 119.8(3)
C10 N7 C12 117.0(3)
C9A N7A C12A 121.0(3)
C9A N7A C10A 121.1(3)
C12A N7A C10A 117.6(2)
C6 C1 C2 119.9(3)
C6 C1 S1 120.1(2)
C2 C1 S1 120.0(2)
C6A C1A C2A 120.4(3)
C6A C1A S1A 120.3(2)
C2A C1A S1A 119.1(2)
C3 C2 C1 119.6(3)
C3 C2 H2 120.2
C1 C2 H2 120.2
C3A C2A C1A 119.3(3)
C3A C2A H2A 120.4
C1A C2A H2A 120.4
C4 C3 C2 121.0(3)
C4 C3 H3 119.5
C2 C3 H3 119.5
C2A C3A C4A 121.1(3)
C2A C3A H3A 119.5
C4A C3A H3A 119.5
C3 C4 C5 118.5(3)
C3 C4 C7 121.0(3)
C5 C4 C7 120.6(3)
C3A C4A C5A 118.5(3)
C3A C4A C7A 120.5(3)
C5A C4A C7A 121.0(3)
C6 C5 C4 121.3(3)
C6 C5 H5 119.3
C4 C5 H5 119.3
C6A C5A C4A 120.9(3)
C6A C5A H5A 119.5
C4A C5A H5A 119.5
C5 C6 C1 119.7(3)
C5 C6 H6 120.2
C1 C6 H6 120.2
C5A C6A C1A 119.7(3)
C5A C6A H6A 120.1
C1A C6A H6A 120.1
C4 C7 H7A 109.5
C4 C7 H7B 109.5
H7A C7 H7B 109.5
C4 C7 H7C 109.5
H7A C7 H7C 109.5
H7B C7 H7C 109.5
C4A C7A H7AA 109.5
C4A C7A H7AB 109.5
H7AA C7A H7AB 109.5
C4A C7A H7AC 109.5
H7AA C7A H7AC 109.5
H7AB C7A H7AC 109.5
C9 C8 S1 119.4(3)
C9 C8 H8 120.3
S1 C8 H8 120.3
C9A C8A S1A 120.2(2)
C9A C8A H8A 119.9
S1A C8A H8A 119.9
N7 C9 C8 127.2(3)
N7 C9 H9 116.4
C8 C9 H9 116.4
N7A C9A C8A 126.7(3)
N7A C9A H9A 116.6
C8A C9A H9A 116.6
N7 C10 C11 112.1(3)
N7 C10 H10C 109.2
C11 C10 H10C 109.2
N7 C10 H10D 109.2
C11 C10 H10D 109.2
H10C C10 H10D 107.9
N7A C10A C11A 112.5(3)
N7A C10A H10A 109.1
C11A C10A H10A 109.1
N7A C10A H10B 109.1
C11A C10A H10B 109.1
H10A C10A H10B 107.8
C10 C11 H11D 109.5
C10 C11 H11E 109.5
H11D C11 H11E 109.5
C10 C11 H11F 109.5
H11D C11 H11F 109.5
H11E C11 H11F 109.5
C10A C11A H11A 109.5
C10A C11A H11B 109.5
H11A C11A H11B 109.5
C10A C11A H11C 109.5
H11A C11A H11C 109.5
H11B C11A H11C 109.5
N7 C12 C13 113.1(3)
N7 C12 H12C 109.0
C13 C12 H12C 109.0
N7 C12 H12D 109.0
C13 C12 H12D 109.0
H12C C12 H12D 107.8
N7A C12A C13A 112.3(3)
N7A C12A H12A 109.2
C13A C12A H12A 109.2
N7A C12A H12B 109.2
C13A C12A H12B 109.2
H12A C12A H12B 107.9
C12 C13 H13D 109.5
C12 C13 H13E 109.5
H13D C13 H13E 109.5
C12 C13 H13F 109.5
H13D C13 H13F 109.5
H13E C13 H13F 109.5
C12A C13A H13A 109.5
C12A C13A H13B 109.5
H13A C13A H13B 109.5
C12A C13A H13C 109.5
H13A C13A H13C 109.5
H13B C13A H13C 109.5

loop_
_geom_bond_atom_site_label_1
_geom_bond_atom_site_label_2
_geom_bond_distance
S1 O2 1.440(2)
S1 O1 1.441(2)
S1 C8 1.714(3)
S1 C1 1.766(3)
S1A O2A 1.445(2)
S1A O1A 1.450(2)
S1A C8A 1.705(3)
S1A C1A 1.767(3)
N7 C9 1.344(4)
N7 C10 1.462(4)
N7 C12 1.469(4)
N7A C9A 1.335(4)
N7A C12A 1.462(4)
N7A C10A 1.465(4)
C1 C6 1.388(4)
C1 C2 1.392(4)
C1A C6A 1.387(4)
C1A C2A 1.393(4)
C2 C3 1.392(4)
C2 H2 0.9500
C2A C3A 1.388(4)
C2A H2A 0.9500
C3 C4 1.389(4)
C3 H3 0.9500
C3A C4A 1.393(4)
C3A H3A 0.9500
C4 C5 1.389(4)
C4 C7 1.507(4)
C4A C5A 1.397(5)
C4A C7A 1.499(5)
C5 C6 1.385(4)
C5 H5 0.9500
C5A C6A 1.383(4)
C5A H5A 0.9500
C6 H6 0.9500
C6A H6A 0.9500
C7 H7A 0.9800
C7 H7B 0.9800
C7 H7C 0.9800
C7A H7AA 0.9800
C7A H7AB 0.9800
C7A H7AC 0.9800
C8 C9 1.348(4)
C8 H8 0.9500
C8A C9A 1.360(4)
C8A H8A 0.9500
C9 H9 0.9500
C9A H9A 0.9500
C10 C11 1.503(5)
C10 H10C 0.9900
C10 H10D 0.9900
C10A C11A 1.523(4)
C10A H10A 0.9900
C10A H10B 0.9900
C11 H11D 0.9800
C11 H11E 0.9800
C11 H11F 0.9800
C11A H11A 0.9800
C11A H11B 0.9800
C11A H11C 0.9800
C12 C13 1.513(5)
C12 H12C 0.9900
C12 H12D 0.9900
C12A C13A 1.512(4)
C12A H12A 0.9900
C12A H12B 0.9900
C13 H13D 0.9800
C13 H13E 0.9800
C13 H13F 0.9800
C13A H13A 0.9800
C13A H13B 0.9800
C13A H13C 0.9800

loop_
_geom_torsion_atom_site_label_1
_geom_torsion_atom_site_label_2
_geom_torsion_atom_site_label_3
_geom_torsion_atom_site_label_4
_geom_torsion
O2 S1 C1 C6 -30.9(3)
O1 S1 C1 C6 -158.5(2)
C8 S1 C1 C6 84.4(3)
O2 S1 C1 C2 150.4(2)
O1 S1 C1 C2 22.8(3)
C8 S1 C1 C2 -94.3(3)
O2A S1A C1A C6A -26.7(3)
O1A S1A C1A C6A -154.3(2)
C8A S1A C1A C6A 88.8(3)
O2A S1A C1A C2A 157.8(2)
O1A S1A C1A C2A 30.2(3)
C8A S1A C1A C2A -86.7(3)
C6 C1 C2 C3 1.8(4)
S1 C1 C2 C3 -179.4(2)
C6A C1A C2A C3A -0.6(4)
S1A C1A C2A C3A 174.9(2)
C1 C2 C3 C4 -0.8(4)
C1A C2A C3A C4A -0.3(4)
C2 C3 C4 C5 -0.1(4)
C2 C3 C4 C7 178.5(3)
C2A C3A C4A C5A 1.0(5)
C2A C3A C4A C7A -178.7(3)
C3 C4 C5 C6 0.0(4)
C7 C4 C5 C6 -178.6(3)
C3A C4A C5A C6A -0.9(5)
C7A C4A C5A C6A 178.8(3)
C4 C5 C6 C1 1.0(5)
C2 C1 C6 C5 -2.0(4)
S1 C1 C6 C5 179.3(2)
C4A C5A C6A C1A 0.1(5)
C2A C1A C6A C5A 0.7(4)
S1A C1A C6A C5A -174.8(2)
O2 S1 C8 C9 -136.8(3)
O1 S1 C8 C9 -5.7(3)
C1 S1 C8 C9 109.2(3)
O2A S1A C8A C9A -143.1(2)
O1A S1A C8A C9A -12.5(3)
C1A S1A C8A C9A 102.7(3)
C10 N7 C9 C8 1.7(5)
C12 N7 C9 C8 179.1(3)
S1 C8 C9 N7 175.3(3)
C12A N7A C9A C8A -173.3(3)
C10A N7A C9A C8A 0.0(5)
S1A C8A C9A N7A 177.0(2)
C9 N7 C10 C11 95.0(4)
C12 N7 C10 C11 -82.5(4)
C9A N7A C10A C11A 82.8(4)
C12A N7A C10A C11A -103.6(3)
C9 N7 C12 C13 104.2(3)
C10 N7 C12 C13 -78.3(4)
C9A N7A C12A C13A 91.8(3)
C10A N7A C12A C13A -81.8(3)
